data_4110540
loop_
_publ_author_name
'Vladimir V. Grushin'
'William J. Marshall'

_publ_section_title
;
 Unexpected H2O-Induced Ar-X Activation with Trifluoromethylpalladium(II)
 Aryls
;
_journal_name_full 'Journal of the American Chemical Society'
_journal_page_first 4632
_journal_page_last 4641
_journal_paper_doi 10.1021/ja0602389
_journal_volume 128
_journal_year 2006
_chemical_formula_sum 'C12 H24 F6 N2 Pd'
_chemical_formula_weight 416.73
_chemical_name_systematic
;
 ?
;
_space_group_IT_number 15
_symmetry_cell_setting monoclinic
_symmetry_space_group_name_Hall '-C 2yc'
_symmetry_space_group_name_H-M 'C 1 2/c 1'
_atom_sites_solution_hydrogens geom
_atom_sites_solution_primary direct
_atom_sites_solution_secondary difmap
_audit_creation_method SHELXL-97
_cell_angle_alpha 90.00
_cell_angle_beta 94.882(5)
_cell_angle_gamma 90.00
_cell_formula_units_Z 4
_cell_length_a 15.702(5)
_cell_length_b 8.550(3)
_cell_length_c 11.809(3)
_cell_measurement_temperature 293(2)
_cell_volume 1579.6(8)
_computing_cell_refinement 'Bruker XSCANS'
_computing_data_collection 'Bruker XSCANS'
_computing_data_reduction 'Bruker SHELXTL'
_computing_molecular_graphics 'Bruker SHELXTL'
_computing_publication_material 'Bruker SHELXTL'
_computing_structure_refinement 'SHELXL-97 (Sheldrick, 1997)'
_computing_structure_solution 'SHELXS-97 (Sheldrick, 1990)'
_diffrn_ambient_temperature 293(2)
_diffrn_measured_fraction_theta_full 0.994
_diffrn_measured_fraction_theta_max 0.994
_diffrn_measurement_device_type 'Bruker P4'
_diffrn_measurement_method '\w scans'
_diffrn_radiation_monochromator graphite
_diffrn_radiation_source 'fine-focus sealed tube'
_diffrn_radiation_type MoK\a
_diffrn_radiation_wavelength 0.71073
_diffrn_reflns_av_R_equivalents 0.0299
_diffrn_reflns_av_sigmaI/netI 0.0162
_diffrn_reflns_limit_h_max 20
_diffrn_reflns_limit_h_min -20
_diffrn_reflns_limit_k_max 11
_diffrn_reflns_limit_k_min -11
_diffrn_reflns_limit_l_max 15
_diffrn_reflns_limit_l_min -15
_diffrn_reflns_number 13683
_diffrn_reflns_theta_full 28.31
_diffrn_reflns_theta_max 28.31
_diffrn_reflns_theta_min 2.60
_exptl_absorpt_coefficient_mu 1.231
_exptl_absorpt_correction_type none
_exptl_crystal_colour colourless
_exptl_crystal_density_diffrn 1.752
_exptl_crystal_description prism
_exptl_crystal_F_000 840
_exptl_crystal_size_max 0.180
_exptl_crystal_size_mid 0.180
_exptl_crystal_size_min 0.160
_refine_diff_density_max 0.309
_refine_diff_density_min -0.400
_refine_diff_density_rms 0.053
_refine_ls_extinction_method none
_refine_ls_goodness_of_fit_ref 1.066
_refine_ls_hydrogen_treatment riding
_refine_ls_matrix_type full
_refine_ls_number_parameters 98
_refine_ls_number_reflns 1952
_refine_ls_number_restraints 0
_refine_ls_restrained_S_all 1.066
_refine_ls_R_factor_all 0.0140
_refine_ls_R_factor_gt 0.0138
_refine_ls_shift/su_max 0.000
_refine_ls_shift/su_mean 0.000
_refine_ls_structure_factor_coef Fsqd
_refine_ls_weighting_details 'calc w=1/[\s^2^(Fo^2^)+(0.0190P)^2^+0.6697P] where P=(Fo^2^+2Fc^2^)/3'
_refine_ls_weighting_scheme calc
_refine_ls_wR_factor_gt 0.0354
_refine_ls_wR_factor_ref 0.0355
_reflns_number_gt 1917
_reflns_number_total 1952
_reflns_threshold_expression >2sigma(I)
_cod_data_source_file ja0602389si20060112_095501_6.cif
_cod_data_source_block 04320
_cod_original_sg_symbol_H-M 'C 1 c 1'
_cod_database_code 4110540

loop_
_symmetry_equiv_pos_as_xyz
'x, y, z'
'-x, y, -z+1/2'
'x+1/2, y+1/2, z'
'-x+1/2, y+1/2, -z+1/2'
'-x, -y, -z'
'x, -y, z-1/2'
'-x+1/2, -y+1/2, -z'
'x+1/2, -y+1/2, z-1/2'

loop_
_atom_site_label
_atom_site_type_symbol
_atom_site_fract_x
_atom_site_fract_y
_atom_site_fract_z
_atom_site_U_iso_or_equiv
_atom_site_adp_type
_atom_site_occupancy
_atom_site_symmetry_multiplicity
_atom_site_calc_flag
_atom_site_refinement_flags
Pd1 Pd 0.5000 0.446203(11) 0.2500 0.01569(5) Uani 1 2 d S
F1 F 0.45116(6) 0.73679(9) 0.13933(8) 0.0418(2) Uani 1 1 d .
N1 N 0.41178(6) 0.25418(11) 0.20125(7) 0.01927(18) Uani 1 1 d .
C1 C 0.45267(7) 0.11259(13) 0.25551(10) 0.0238(2) Uani 1 1 d .
H1A H 0.4274 0.0196 0.2197 0.029 Uiso 1 1 calc R
H1B H 0.4423 0.1102 0.3353 0.029 Uiso 1 1 calc R
F2 F 0.34815(6) 0.57264(9) 0.12982(8) 0.0404(2) Uani 1 1 d .
C2 C 0.32327(7) 0.26572(16) 0.23921(10) 0.0283(2) Uani 1 1 d .
H2A H 0.2964 0.1636 0.2323 0.034 Uiso 1 1 calc R
H2B H 0.2900 0.3368 0.1890 0.034 Uiso 1 1 calc R
F3 F 0.38153(5) 0.69422(10) 0.28526(7) 0.03961(19) Uani 1 1 d .
C3 C 0.32124(9) 0.32266(17) 0.36088(11) 0.0333(3) Uani 1 1 d .
H3A H 0.2630 0.3320 0.3789 0.050 Uiso 1 1 calc R
H3B H 0.3488 0.4228 0.3689 0.050 Uiso 1 1 calc R
H3C H 0.3507 0.2491 0.4117 0.050 Uiso 1 1 calc R
C4 C 0.40726(8) 0.24160(14) 0.07364(9) 0.0242(2) Uani 1 1 d .
H4A H 0.4652 0.2384 0.0510 0.029 Uiso 1 1 calc R
H4B H 0.3808 0.3360 0.0417 0.029 Uiso 1 1 calc R
C5 C 0.35876(11) 0.10137(17) 0.02058(11) 0.0382(3) Uani 1 1 d .
H5A H 0.3584 0.1067 -0.0607 0.057 Uiso 1 1 calc R
H5B H 0.3010 0.1027 0.0417 0.057 Uiso 1 1 calc R
H5C H 0.3863 0.0065 0.0474 0.057 Uiso 1 1 calc R
C6 C 0.41754(8) 0.61954(14) 0.19927(10) 0.0251(2) Uani 1 1 d .

loop_
_atom_site_aniso_label
_atom_site_aniso_U_11
_atom_site_aniso_U_22
_atom_site_aniso_U_33
_atom_site_aniso_U_23
_atom_site_aniso_U_13
_atom_site_aniso_U_12
Pd1 0.01628(7) 0.01320(7) 0.01768(6) 0.000 0.00207(4) 0.000
F1 0.0481(5) 0.0273(4) 0.0511(5) 0.0181(4) 0.0093(4) 0.0084(3)
N1 0.0188(4) 0.0199(4) 0.0191(4) -0.0005(3) 0.0018(3) -0.0019(3)
C1 0.0296(6) 0.0172(5) 0.0242(5) 0.0017(4) 0.0004(4) -0.0047(4)
F2 0.0381(5) 0.0330(4) 0.0470(5) -0.0023(3) -0.0140(4) 0.0123(3)
C2 0.0197(5) 0.0352(7) 0.0305(6) -0.0058(5) 0.0050(4) -0.0056(5)
F3 0.0404(4) 0.0386(4) 0.0406(4) -0.0077(3) 0.0080(3) 0.0173(4)
C3 0.0315(6) 0.0384(7) 0.0318(6) -0.0054(5) 0.0134(5) -0.0054(5)
C4 0.0278(6) 0.0252(5) 0.0195(5) -0.0007(4) 0.0010(4) -0.0006(4)
C5 0.0575(9) 0.0301(7) 0.0256(6) -0.0047(5) -0.0051(6) -0.0082(6)
C6 0.0288(6) 0.0201(5) 0.0268(5) -0.0015(4) 0.0043(4) 0.0027(4)

loop_
_atom_type_symbol
_atom_type_description
_atom_type_scat_dispersion_real
_atom_type_scat_dispersion_imag
_atom_type_scat_source
C C 0.0033 0.0016 'International Tables Vol C Tables 4.2.6.8 and 6.1.1.4'
H H 0.0000 0.0000 'International Tables Vol C Tables 4.2.6.8 and 6.1.1.4'
F F 0.0171 0.0103 'International Tables Vol C Tables 4.2.6.8 and 6.1.1.4'
N N 0.0061 0.0033 'International Tables Vol C Tables 4.2.6.8 and 6.1.1.4'
Pd Pd -0.9988 1.0072 'International Tables Vol C Tables 4.2.6.8 and 6.1.1.4'

loop_
_geom_angle_atom_site_label_1
_geom_angle_atom_site_label_2
_geom_angle_atom_site_label_3
_geom_angle
_geom_angle_site_symmetry_1
_geom_angle_site_symmetry_3
C6 Pd1 C6 85.90(7) 2_655 .
C6 Pd1 N1 177.85(4) 2_655 .
C6 Pd1 N1 95.54(5) . .
C6 Pd1 N1 95.54(5) 2_655 2_655
C6 Pd1 N1 177.85(4) . 2_655
N1 Pd1 N1 83.06(5) . 2_655
C1 N1 C2 107.55(9) . .
C1 N1 C4 110.75(9) . .
C2 N1 C4 109.75(9) . .
C1 N1 Pd1 104.83(7) . .
C2 N1 Pd1 116.94(7) . .
C4 N1 Pd1 106.91(7) . .
N1 C1 C1 110.86(8) . 2_655
N1 C2 C3 113.47(10) . .
N1 C4 C5 116.50(10) . .
F1 C6 F3 104.28(10) . .
F1 C6 F2 103.23(10) . .
F3 C6 F2 102.98(10) . .
F1 C6 Pd1 115.27(8) . .
F3 C6 Pd1 114.71(8) . .
F2 C6 Pd1 114.82(8) . .

loop_
_geom_bond_atom_site_label_1
_geom_bond_atom_site_label_2
_geom_bond_distance
_geom_bond_site_symmetry_2
Pd1 C6 2.0248(13) 2_655
Pd1 C6 2.0248(13) .
Pd1 N1 2.1932(10) .
Pd1 N1 2.1932(10) 2_655
F1 C6 1.3596(15) .
N1 C1 1.4894(15) .
N1 C2 1.4995(15) .
N1 C4 1.5064(14) .
C1 C1 1.503(2) 2_655
F2 C6 1.3668(15) .
C2 C3 1.5199(17) .
F3 C6 1.3624(14) .
C4 C5 1.5261(18) .

loop_
_geom_torsion_atom_site_label_1
_geom_torsion_atom_site_label_2
_geom_torsion_atom_site_label_3
_geom_torsion_atom_site_label_4
_geom_torsion
_geom_torsion_site_symmetry_1
_geom_torsion_site_symmetry_4
C6 Pd1 N1 C1 -35.2(11) 2_655 .
C6 Pd1 N1 C1 -167.37(7) . .
N1 Pd1 N1 C1 14.27(5) 2_655 .
C6 Pd1 N1 C2 83.7(11) 2_655 .
C6 Pd1 N1 C2 -48.40(9) . .
N1 Pd1 N1 C2 133.25(9) 2_655 .
C6 Pd1 N1 C4 -152.9(10) 2_655 .
C6 Pd1 N1 C4 75.01(8) . .
N1 Pd1 N1 C4 -103.34(7) 2_655 .
C2 N1 C1 C1 -166.71(10) . 2_655
C4 N1 C1 C1 73.37(12) . 2_655
Pd1 N1 C1 C1 -41.60(11) . 2_655
C1 N1 C2 C3 75.19(13) . .
C4 N1 C2 C3 -164.26(10) . .
Pd1 N1 C2 C3 -42.31(13) . .
C1 N1 C4 C5 58.43(14) . .
C2 N1 C4 C5 -60.16(14) . .
Pd1 N1 C4 C5 172.09(10) . .
C6 Pd1 C6 F1 46.40(7) 2_655 .
N1 Pd1 C6 F1 -135.20(9) . .
N1 Pd1 C6 F1 -85.8(11) 2_655 .
C6 Pd1 C6 F3 -74.76(9) 2_655 .
N1 Pd1 C6 F3 103.64(9) . .
N1 Pd1 C6 F3 153.0(10) 2_655 .
C6 Pd1 C6 F2 166.21(12) 2_655 .
N1 Pd1 C6 F2 -15.39(10) . .
N1 Pd1 C6 F2 34.0(11) 2_655 .
